data_4316102
loop_
_publ_author_name
'Christian Hohenstein'
'Andreas Kornath'
'Frank Neumann'
'Ralf Ludwig'

_publ_contact_author_address
;Department of Chemistry and Biochemistry, 
Ludwig-Maximilians-University, 
Butenandtstrasse 5-13, 
81377 Munich, Germany
;
_publ_contact_author_email andreas.kornath@cup.uni-muenchen.de
_publ_contact_author_fax +4989218077487
_publ_contact_author_name 'Andreas Kornath'
_publ_contact_author_phone +4989218077481
_publ_section_title
;
 Preparation and Properties of Dimethyltetrafluorophosphate
;
_journal_name_full 'Inorganic Chemistry'
_journal_page_first 6421
_journal_page_last 6427
_journal_paper_doi 10.1021/ic902438e
_journal_volume 49
_journal_year 2010
_chemical_formula_moiety C4H12N+C2H6F4P
_chemical_formula_sum 'C6 H18 F4 N P'
_chemical_formula_weight 211.18
_chemical_name_systematic 'tetramethylammonium hdimethyltetrafluorophosphate'
_space_group_IT_number 62
_symmetry_cell_setting orthorhombic
_symmetry_Int_Tables_number 62
_symmetry_space_group_name_Hall '-P 2ac 2n'
_symmetry_space_group_name_H-M 'P n m a'
_atom_sites_solution_hydrogens geom
_atom_sites_solution_primary direct
_atom_sites_solution_secondary difmap
_audit_creation_method SHELXL-97
_cell_angle_alpha 90.00
_cell_angle_beta 90.00
_cell_angle_gamma 90.00
_cell_formula_units_Z 4
_cell_length_a 13.035(3)
_cell_length_b 7.998(2)
_cell_length_c 10.238(2)
_cell_measurement_temperature 157(2)
_cell_volume 1067.4(4)
_computing_cell_refinement 'SCALEPACK (Minor, Otwinowski)'
_computing_data_collection 'SCALEPACK (Minor, Otwinowski)'
_computing_molecular_graphics 'SHELXS-86 (Sheldrick, 1990)'
_computing_publication_material 'SHELXL-93 (Sheldrick, 1993)'
_computing_structure_refinement 'SHELXL-93 (Sheldrick, 1993)'
_computing_structure_solution 'SHELXS-86 (Sheldrick, 1990)'
_diffrn_ambient_temperature 157(2)
_diffrn_measurement_device 'Enraf Nonius Kappa CCD'
_diffrn_radiation_monochromator graphite
_diffrn_radiation_probe x-ray
_diffrn_radiation_type MoK\a
_diffrn_radiation_wavelength 0.71069
_diffrn_reflns_av_R_equivalents 0.0323
_diffrn_reflns_av_sigmaI/netI 0.0518
_diffrn_reflns_limit_h_max 17
_diffrn_reflns_limit_h_min -17
_diffrn_reflns_limit_k_max 10
_diffrn_reflns_limit_k_min -10
_diffrn_reflns_limit_l_max 13
_diffrn_reflns_limit_l_min -14
_diffrn_reflns_number 1989
_diffrn_reflns_theta_max 26.00
_diffrn_reflns_theta_min 2.53
_diffrn_source 'fine-focus sealed tube'
_exptl_absorpt_coefficient_mu 0.268
_exptl_crystal_colour colorless
_exptl_crystal_density_diffrn 1.314
_exptl_crystal_density_method 'not measured'
_exptl_crystal_description '0.05 x 0.06 x 0.1 mm'
_exptl_crystal_F_000 448
_exptl_crystal_recrystallization_method acetonitrile
_exptl_crystal_size_max 0.05
_exptl_crystal_size_mid 0.06
_exptl_crystal_size_min 0.1
_refine_diff_density_max 0.331
_refine_diff_density_min -0.195
_refine_diff_density_rms 0.041
_refine_ls_extinction_method none
_refine_ls_goodness_of_fit_all 0.945
_refine_ls_goodness_of_fit_obs 1.088
_refine_ls_hydrogen_treatment refxyz
_refine_ls_matrix_type full
_refine_ls_number_parameters 107
_refine_ls_number_reflns 1064
_refine_ls_number_restraints 0
_refine_ls_restrained_S_all 2.379
_refine_ls_restrained_S_obs 1.088
_refine_ls_R_factor_all 0.0784
_refine_ls_R_factor_obs 0.0325
_refine_ls_shift/esd_max 0.000
_refine_ls_shift/esd_mean 0.000
_refine_ls_structure_factor_coef Fsqd
_refine_ls_weighting_details 'w=1/[\s^2^(Fo^2^)+(0.0479P)^2^+0.0000P] where P=(Fo^2^+2Fc^2^)/3'
_refine_ls_weighting_scheme calc
_refine_ls_wR_factor_all 0.2132
_refine_ls_wR_factor_obs 0.0797
_reflns_number_observed 787
_reflns_number_total 1126
_reflns_observed_criterion >2sigma(I)
_cod_data_source_file ic902438e_si_001.cif
_cod_data_source_block 1891b
_cod_depositor_comments
;
The following automatic conversions were performed:

'_refine_ls_weighting_scheme' value 'calc
w=1/[\s^2^(Fo^2^)+(0.0479P)^2^+0.0000P] where P=(Fo^2^+2Fc^2^)/3' was
changed to 'calc'. New tag '_refine_ls_weighting_details' was
created. The value of the new tag was set to
'w=1/[\s^2^(Fo^2^)+(0.0479P)^2^+0.0000P] where P=(Fo^2^+2Fc^2^)/3'.

Automatic conversion script
Id: cif_fix_values 3143 2015-03-26 13:38:13Z robertas 
;
_cod_database_code 4316102

loop_
_symmetry_equiv_pos_as_xyz
'x, y, z'
'-x+1/2, -y, z+1/2'
'-x, y+1/2, -z'
'x+1/2, -y+1/2, -z+1/2'
'-x, -y, -z'
'x-1/2, y, -z-1/2'
'x, -y-1/2, z'
'-x-1/2, y-1/2, z-1/2'

loop_
_atom_site_aniso_label
_atom_site_aniso_U_11
_atom_site_aniso_U_22
_atom_site_aniso_U_33
_atom_site_aniso_U_23
_atom_site_aniso_U_13
_atom_site_aniso_U_12
P1 0.0252(3) 0.0330(4) 0.0314(4) 0.000 -0.0041(3) 0.000
F1 0.0413(6) 0.0341(7) 0.0628(7) -0.0065(5) 0.0059(5) -0.0047(4)
F2 0.0270(7) 0.0805(12) 0.0399(8) 0.000 -0.0095(6) 0.000
F3 0.0333(8) 0.0512(9) 0.0431(9) 0.000 -0.0148(7) 0.000
N1 0.0272(10) 0.0300(11) 0.0273(11) 0.000 -0.0002(9) 0.000
C1 0.050(2) 0.049(2) 0.040(2) 0.000 0.0108(14) 0.000
C2 0.034(2) 0.067(2) 0.043(2) 0.000 0.0072(13) 0.000
C3 0.0356(14) 0.048(2) 0.0257(14) 0.000 0.0005(12) 0.000
C4 0.042(2) 0.043(2) 0.0251(15) 0.000 0.0016(12) 0.000
C5 0.0452(12) 0.0430(12) 0.0433(13) -0.0022(10) -0.0049(10) 0.0095(10)

loop_
_atom_site_label
_atom_site_type_symbol
_atom_site_fract_x
_atom_site_fract_y
_atom_site_fract_z
_atom_site_U_iso_or_equiv
_atom_site_thermal_displace_type
_atom_site_occupancy
_atom_site_calc_flag
_atom_site_refinement_flags
_atom_site_disorder_group
P1 P 0.21454(4) 0.2500 0.23624(6) 0.0299(2) Uani 1 d S .
F1 F 0.21395(7) 0.04137(12) 0.23581(10) 0.0461(3) Uani 1 d . .
F2 F 0.10749(9) 0.2500 0.14454(13) 0.0491(4) Uani 1 d S .
F3 F 0.32029(10) 0.2500 0.32674(13) 0.0425(4) Uani 1 d S .
N1 N -0.00064(14) -0.2500 0.1897(2) 0.0282(5) Uani 1 d S .
C1 C 0.1356(3) 0.2500 0.3847(3) 0.0463(7) Uani 1 d S .
C2 C 0.2922(2) 0.2500 0.0869(3) 0.0482(8) Uani 1 d S .
C3 C 0.0792(2) -0.2500 0.0842(3) 0.0365(6) Uani 1 d S .
C4 C 0.0511(2) -0.2500 0.3202(2) 0.0368(6) Uani 1 d S .
C5 C -0.0657(2) -0.0973(3) 0.1770(2) 0.0438(5) Uani 1 d . .
H11 H 0.1468(16) 0.1620(25) 0.4326(20) 0.075(8) Uiso 1 d . .
H12 H 0.0661(32) 0.2500 0.3726(44) 0.123(16) Uiso 1 d S .
H21 H 0.2802(17) 0.1581(25) 0.0401(21) 0.088(9) Uiso 1 d . .
H22 H 0.3598(28) 0.2500 0.0968(33) 0.088(12) Uiso 1 d S .
H31 H 0.1196(13) -0.1502(20) 0.0980(17) 0.043(5) Uiso 1 d . .
H32 H 0.0447(15) -0.2500 0.0053(24) 0.020(6) Uiso 1 d S .
H41 H 0.0886(13) -0.1503(20) 0.3249(15) 0.039(5) Uiso 1 d . .
H42 H -0.0018(19) -0.2500 0.3848(25) 0.039(7) Uiso 1 d S .
H51 H -0.1147(14) -0.1011(23) 0.2452(18) 0.047(5) Uiso 1 d . .
H52 H -0.0221(14) -0.0026(26) 0.1865(17) 0.043(5) Uiso 1 d . .
H53 H -0.0927(13) -0.1016(20) 0.0946(19) 0.040(5) Uiso 1 d . .

loop_
_atom_type_symbol
_atom_type_description
_atom_type_scat_dispersion_real
_atom_type_scat_dispersion_imag
_atom_type_scat_source
C C 0.0033 0.0016 'International Tables Vol C Tables 4.2.6.8 and 6.1.1.4'
H H 0.0000 0.0000 'International Tables Vol C Tables 4.2.6.8 and 6.1.1.4'
N N 0.0061 0.0033 'International Tables Vol C Tables 4.2.6.8 and 6.1.1.4'
F F 0.0171 0.0103 'International Tables Vol C Tables 4.2.6.8 and 6.1.1.4'
P P 0.1023 0.0942 'International Tables Vol C Tables 4.2.6.8 and 6.1.1.4'

loop_
_geom_angle_atom_site_label_1
_geom_angle_atom_site_label_2
_geom_angle_atom_site_label_3
_geom_angle
_geom_angle_site_symmetry_1
_geom_angle_site_symmetry_3
_geom_angle_publ_flag
F3 P1 F1 90.30(4) . . ?
F3 P1 F1 90.30(4) . 7_565 ?
F1 P1 F1 179.39(7) . 7_565 ?
F3 P1 F2 179.97(5) . . ?
F1 P1 F2 89.70(4) . . ?
F1 P1 F2 89.70(4) 7_565 . ?
F3 P1 C2 90.40(12) . . ?
F1 P1 C2 90.02(4) . . ?
F1 P1 C2 90.02(4) 7_565 . ?
F2 P1 C2 89.57(12) . . ?
F3 P1 C1 90.19(13) . . ?
F1 P1 C1 89.98(4) . . ?
F1 P1 C1 89.98(4) 7_565 . ?
F2 P1 C1 89.84(13) . . ?
C2 P1 C1 179.41(15) . . ?
C5 N1 C5 109.8(2) 7 . ?
C5 N1 C4 109.52(13) 7 . ?
C5 N1 C4 109.52(13) . . ?
C5 N1 C3 109.36(13) 7 . ?
C5 N1 C3 109.36(13) . . ?
C4 N1 C3 109.3(2) . . ?
P1 C1 H11 111.9(14) . . ?
P1 C1 H12 116.3(28) . . ?
H11 C1 H12 104.0(20) . . ?
P1 C2 H21 110.5(15) . . ?
P1 C2 H22 116.9(22) . . ?
H21 C2 H22 103.7(19) . . ?
N1 C3 H31 105.8(10) . . ?
N1 C3 H32 107.0(12) . . ?
H31 C3 H32 113.1(12) . . ?
N1 C4 H41 106.4(10) . . ?
N1 C4 H42 107.0(14) . . ?
H41 C4 H42 109.9(12) . . ?
N1 C5 H51 107.0(11) . . ?
N1 C5 H52 107.6(12) . . ?
H51 C5 H52 110.6(16) . . ?
N1 C5 H53 105.5(10) . . ?
H51 C5 H53 114.8(15) . . ?
H52 C5 H53 110.8(15) . . ?

loop_
_geom_bond_atom_site_label_1
_geom_bond_atom_site_label_2
_geom_bond_distance
_geom_bond_site_symmetry_2
_geom_bond_publ_flag
P1 F3 1.6609(13) . ?
P1 F1 1.6686(11) . ?
P1 F1 1.6686(11) 7_565 ?
P1 F2 1.6818(14) . ?
P1 C2 1.834(3) . ?
P1 C1 1.835(3) . ?
N1 C5 1.493(2) 7 ?
N1 C5 1.493(2) . ?
N1 C4 1.497(3) . ?
N1 C3 1.499(3) . ?
C1 H11 0.87(2) . ?
C1 H12 0.91(4) . ?
C2 H21 0.89(2) . ?
C2 H22 0.89(4) . ?
C3 H31 0.97(2) . ?
C3 H32 0.92(2) . ?
C4 H41 0.94(2) . ?
C4 H42 0.96(3) . ?
C5 H51 0.95(2) . ?
C5 H52 0.95(2) . ?
C5 H53 0.91(2) . ?
